data_4069235
loop_
_publ_author_name
'Dubarle Offner, Julien'
'Fr\"ohlich, Roland'
'Kataeva, Olga'
'Rose-Munch, Fran\,coise'
'Rose, Eric'
'D\"otz, Karl Heinz'

_publ_section_title
;
 Heterobimetallic Cr&#x2212;Mn Complexes of Fused Arenes:
 Chromium-Templated Benzannulation of a Cymanthrene-Type Metal Carbene and
 Haptotropic Metal Migration along a Dibenzo[c,e]indene Platform&#x2020;
;
_journal_issue 10
_journal_name_full Organometallics
_journal_page_first 3004
_journal_paper_doi 10.1021/om900090q
_journal_volume 28
_journal_year 2009
_chemical_formula_sum 'C23 H11 Cr Mn O9'
_chemical_formula_weight 538.26
_chemical_name_systematic
; 
 ? 
;
_space_group_IT_number 2
_symmetry_cell_setting triclinic
_symmetry_space_group_name_Hall '-P 1'
_symmetry_space_group_name_H-M 'P -1'
_atom_sites_solution_hydrogens geom
_atom_sites_solution_primary direct
_atom_sites_solution_secondary difmap
_audit_creation_method SHELXL-97
_cell_angle_alpha 85.86(1)
_cell_angle_beta 83.38(1)
_cell_angle_gamma 88.90(1)
_cell_formula_units_Z 2
_cell_length_a 6.760(1)
_cell_length_b 7.520(1)
_cell_length_c 21.444(1)
_cell_measurement_reflns_used 2663
_cell_measurement_temperature 223(2)
_cell_measurement_theta_max 27.88
_cell_measurement_theta_min 0.41
_cell_volume 1080.0(2)
_computing_cell_refinement 'Collect (Nonius B.V., 1998)'
_computing_data_collection 'Collect (Nonius B.V., 1998)'
_computing_data_reduction 'Denzo-SMN (Otwinoski & Minor, 1997)'
_computing_publication_material 'SHELXL-97 (Sheldrick, 1997)'
_computing_structure_refinement 'SHELXL-97 (Sheldrick, 1997)'
_computing_structure_solution 'SHELXS-97 (Sheldrick, 1990)'
_diffrn_ambient_temperature 223(2)
_diffrn_measured_fraction_theta_full 0.955
_diffrn_measured_fraction_theta_max 0.955
_diffrn_measurement_device_type 'Nonius KappaCCD'
_diffrn_measurement_method '\w and \f scans'
_diffrn_radiation_monochromator graphite
_diffrn_radiation_source 'rotating anode Nonius FR591''
_diffrn_radiation_type MoK\a
_diffrn_radiation_wavelength 0.71073
_diffrn_reflns_av_R_equivalents 0.052
_diffrn_reflns_av_sigmaI/netI 0.0662
_diffrn_reflns_limit_h_max 8
_diffrn_reflns_limit_h_min -8
_diffrn_reflns_limit_k_max 9
_diffrn_reflns_limit_k_min -9
_diffrn_reflns_limit_l_max 28
_diffrn_reflns_limit_l_min -28
_diffrn_reflns_number 10176
_diffrn_reflns_theta_full 28.54
_diffrn_reflns_theta_max 28.54
_diffrn_reflns_theta_min 0.96
_exptl_absorpt_coefficient_mu 1.142
_exptl_absorpt_correction_T_max 0.8944
_exptl_absorpt_correction_T_min 0.6908
_exptl_absorpt_correction_type multi-scan
_exptl_absorpt_process_details 'Denzo (Otwinowski, Borek, Majewski & Minor, 2003)'
_exptl_crystal_colour red-orange
_exptl_crystal_density_diffrn 1.655
_exptl_crystal_density_method 'not measured'
_exptl_crystal_description needle
_exptl_crystal_F_000 540
_exptl_crystal_size_max 0.35
_exptl_crystal_size_mid 0.20
_exptl_crystal_size_min 0.10
_refine_diff_density_max 0.797
_refine_diff_density_min -0.649
_refine_diff_density_rms 0.088
_refine_ls_extinction_method none
_refine_ls_goodness_of_fit_ref 1.040
_refine_ls_hydrogen_treatment riding
_refine_ls_matrix_type full
_refine_ls_number_parameters 316
_refine_ls_number_reflns 5235
_refine_ls_number_restraints 3
_refine_ls_restrained_S_all 1.044
_refine_ls_R_factor_all 0.1195
_refine_ls_R_factor_gt 0.0662
_refine_ls_shift/su_max 0.000
_refine_ls_shift/su_mean 0.000
_refine_ls_structure_factor_coef Fsqd
_refine_ls_weighting_details 'calc w=1/[\s^2^(Fo^2^)+(0.0414P)^2^+2.4462P] where P=(Fo^2^+2Fc^2^)/3'
_refine_ls_weighting_scheme calc
_refine_ls_wR_factor_gt 0.1287
_refine_ls_wR_factor_ref 0.1552
_reflns_number_gt 3272
_reflns_number_total 5235
_reflns_threshold_expression >2sigma(I)
_cod_data_source_file om900090q_si_003.cif
_cod_data_source_block fro3905
_cod_original_sg_symbol_H-M P-1
_cod_database_code 4069235

loop_
_symmetry_equiv_pos_as_xyz
'x, y, z'
'-x, -y, -z'

loop_
_atom_site_label
_atom_site_type_symbol
_atom_site_fract_x
_atom_site_fract_y
_atom_site_fract_z
_atom_site_U_iso_or_equiv
_atom_site_adp_type
_atom_site_occupancy
_atom_site_symmetry_multiplicity
_atom_site_calc_flag
_atom_site_refinement_flags
_atom_site_disorder_assembly
_atom_site_disorder_group
Mn1 Mn 0.08336(9) -0.00565(9) 0.11514(3) 0.03947(19) Uani 1 1 d . . .
Cr1 Cr -0.27011(11) -0.05894(12) 0.37790(4) 0.0555(3) Uani 1 1 d . A .
C1 C 0.1178(7) -0.2674(6) 0.0819(2) 0.0493(11) Uani 1 1 d . . .
H1 H 0.0634 -0.2991 0.0459 0.059 Uiso 1 1 calc R . .
C2 C 0.3048(7) -0.1921(6) 0.0833(2) 0.0508(12) Uani 1 1 d . . .
H2 H 0.3994 -0.1690 0.0481 0.061 Uiso 1 1 calc R . .
C3 C 0.3298(6) -0.1564(6) 0.1449(2) 0.0472(11) Uani 1 1 d . . .
H3 H 0.4400 -0.1017 0.1582 0.057 Uiso 1 1 calc R . .
C4 C 0.1027(6) -0.2206(6) 0.2503(2) 0.0446(10) Uani 1 1 d . . .
H4 H 0.1892 -0.1725 0.2759 0.053 Uiso 1 1 calc R . .
C5 C -0.0726(6) -0.2915(6) 0.2763(2) 0.0414(10) Uani 1 1 d . A .
C6 C -0.3809(7) -0.4583(6) 0.2659(2) 0.0488(11) Uani 1 1 d . . .
H6 H -0.4170 -0.4581 0.3095 0.059 Uiso 1 1 calc R . .
C7 C -0.4987(7) -0.5418(6) 0.2299(3) 0.0557(13) Uani 1 1 d . . .
H7 H -0.6147 -0.5994 0.2491 0.067 Uiso 1 1 calc R . .
C8 C -0.4497(8) -0.5430(6) 0.1654(3) 0.0590(13) Uani 1 1 d . . .
H8 H -0.5312 -0.6022 0.1411 0.071 Uiso 1 1 calc R . .
C9 C -0.2819(7) -0.4574(6) 0.1373(2) 0.0493(11) Uani 1 1 d . . .
H9 H -0.2496 -0.4574 0.0934 0.059 Uiso 1 1 calc R . .
C10 C 0.1558(6) -0.2189(6) 0.1839(2) 0.0411(10) Uani 1 1 d . . .
C11 C -0.2061(6) -0.3724(5) 0.2385(2) 0.0411(10) Uani 1 1 d . . .
C12 C -0.1590(6) -0.3709(5) 0.1727(2) 0.0406(10) Uani 1 1 d . . .
C13 C 0.0250(6) -0.2873(6) 0.1450(2) 0.0421(10) Uani 1 1 d . . .
C14 C -0.1341(6) -0.2774(7) 0.3453(2) 0.0518(12) Uani 1 1 d D . .
O15A O -0.078(2) -0.4389(9) 0.3676(4) 0.073(2) Uani 0.559(6) 1 d PD A 1
C16A C -0.0949(16) -0.4862(13) 0.4343(4) 0.069(2) Uani 0.559(6) 1 d PD A 1
H16A H -0.0034 -0.4153 0.4536 0.104 Uiso 0.559(6) 1 calc PR A 1
H16B H -0.0627 -0.6117 0.4416 0.104 Uiso 0.559(6) 1 calc PR A 1
H16C H -0.2301 -0.4634 0.4527 0.104 Uiso 0.559(6) 1 calc PR A 1
O15B O -0.077(3) -0.3946(13) 0.3894(4) 0.073(2) Uani 0.441(6) 1 d PD A 2
C16B C 0.038(2) -0.5454(14) 0.3677(6) 0.069(2) Uani 0.441(6) 1 d PD A 2
H16D H -0.0120 -0.5844 0.3304 0.104 Uiso 0.441(6) 1 calc PR A 2
H16E H 0.0279 -0.6419 0.4004 0.104 Uiso 0.441(6) 1 calc PR A 2
H16F H 0.1767 -0.5117 0.3575 0.104 Uiso 0.441(6) 1 calc PR A 2
C17 C -0.5079(8) -0.1864(8) 0.4034(3) 0.0644(14) Uani 1 1 d . . .
O18 O -0.6482(6) -0.2637(6) 0.4184(2) 0.0927(14) Uani 1 1 d . A .
C19 C -0.2031(7) -0.1051(7) 0.4600(3) 0.0592(13) Uani 1 1 d . . .
O20 O -0.1669(7) -0.1275(6) 0.51082(19) 0.0867(13) Uani 1 1 d . A .
C21 C -0.3927(9) 0.1559(9) 0.4012(3) 0.0747(17) Uani 1 1 d . . .
O22 O -0.4676(8) 0.2884(7) 0.4147(2) 0.1088(18) Uani 1 1 d . A .
C23 C -0.0204(8) 0.0554(9) 0.3565(2) 0.0699(16) Uani 1 1 d . . .
O24 O 0.1335(6) 0.1177(7) 0.34537(19) 0.0920(15) Uani 1 1 d . A .
C25 C -0.3518(7) -0.0018(7) 0.2969(3) 0.0535(12) Uani 1 1 d . . .
O26 O -0.4076(6) 0.0357(5) 0.24987(19) 0.0715(11) Uani 1 1 d . A .
C27 C -0.1556(7) 0.0422(6) 0.0898(2) 0.0453(10) Uani 1 1 d . . .
O28 O -0.3082(5) 0.0756(5) 0.07329(17) 0.0647(10) Uani 1 1 d . . .
C29 C 0.0515(7) 0.1486(6) 0.1749(2) 0.0480(11) Uani 1 1 d . . .
O30 O 0.0373(6) 0.2473(5) 0.21352(18) 0.0705(10) Uani 1 1 d . . .
C31 C 0.1928(7) 0.1632(7) 0.0613(2) 0.0508(11) Uani 1 1 d . . .
O32 O 0.2634(6) 0.2749(5) 0.02628(18) 0.0727(11) Uani 1 1 d . . .

loop_
_atom_site_aniso_label
_atom_site_aniso_U_11
_atom_site_aniso_U_22
_atom_site_aniso_U_33
_atom_site_aniso_U_23
_atom_site_aniso_U_13
_atom_site_aniso_U_12
Mn1 0.0330(3) 0.0486(4) 0.0364(4) -0.0024(3) -0.0023(3) 0.0005(3)
Cr1 0.0456(5) 0.0808(6) 0.0401(5) -0.0155(4) 0.0053(3) -0.0196(4)
C1 0.057(3) 0.050(3) 0.042(3) -0.010(2) -0.007(2) 0.009(2)
C2 0.043(3) 0.063(3) 0.043(3) -0.004(2) 0.005(2) 0.015(2)
C3 0.031(2) 0.067(3) 0.043(3) -0.002(2) -0.0037(19) 0.007(2)
C4 0.036(2) 0.064(3) 0.035(2) -0.004(2) -0.0080(18) 0.003(2)
C5 0.039(2) 0.045(2) 0.040(2) 0.0005(19) -0.0049(19) 0.0049(18)
C6 0.047(3) 0.042(2) 0.056(3) 0.001(2) -0.001(2) 0.001(2)
C7 0.049(3) 0.041(3) 0.077(4) -0.002(2) -0.006(3) -0.006(2)
C8 0.061(3) 0.045(3) 0.074(4) -0.013(2) -0.018(3) -0.004(2)
C9 0.055(3) 0.045(3) 0.050(3) -0.004(2) -0.009(2) 0.001(2)
C10 0.036(2) 0.046(2) 0.040(2) -0.0017(19) -0.0023(18) 0.0109(18)
C11 0.039(2) 0.035(2) 0.049(3) 0.0005(19) -0.0064(19) 0.0033(17)
C12 0.044(2) 0.033(2) 0.045(3) -0.0020(18) -0.009(2) 0.0066(17)
C13 0.042(2) 0.048(3) 0.036(2) -0.0034(19) -0.0037(19) 0.0096(19)
C14 0.033(2) 0.082(4) 0.040(3) 0.003(2) -0.0046(19) -0.012(2)
O15A 0.070(3) 0.129(5) 0.017(5) 0.032(4) -0.019(5) -0.023(4)
C16A 0.082(6) 0.075(5) 0.051(5) 0.004(4) -0.013(4) 0.002(4)
O15B 0.070(3) 0.129(5) 0.017(5) 0.032(4) -0.019(5) -0.023(4)
C16B 0.082(6) 0.075(5) 0.051(5) 0.004(4) -0.013(4) 0.002(4)
C17 0.051(3) 0.074(4) 0.067(4) -0.015(3) 0.004(3) -0.008(3)
O18 0.054(2) 0.096(3) 0.124(4) -0.013(3) 0.016(2) -0.029(2)
C19 0.052(3) 0.072(3) 0.053(3) -0.014(3) 0.007(2) -0.020(2)
O20 0.102(3) 0.114(3) 0.045(2) -0.003(2) -0.009(2) -0.028(3)
C21 0.077(4) 0.079(4) 0.064(4) -0.017(3) 0.019(3) -0.030(3)
O22 0.134(4) 0.078(3) 0.104(4) -0.024(3) 0.043(3) -0.023(3)
C23 0.062(3) 0.114(5) 0.035(3) -0.013(3) -0.002(2) -0.031(3)
O24 0.064(3) 0.154(4) 0.058(3) -0.005(3) 0.000(2) -0.055(3)
C25 0.044(3) 0.057(3) 0.061(3) -0.019(3) -0.001(2) -0.003(2)
O26 0.082(3) 0.067(2) 0.071(3) -0.011(2) -0.030(2) 0.0132(19)
C27 0.040(3) 0.050(3) 0.045(3) -0.002(2) -0.001(2) -0.0037(19)
O28 0.0357(19) 0.091(3) 0.068(2) -0.0006(19) -0.0081(17) 0.0028(17)
C29 0.049(3) 0.049(3) 0.046(3) -0.001(2) -0.007(2) 0.000(2)
O30 0.092(3) 0.062(2) 0.061(2) -0.0187(19) -0.018(2) 0.012(2)
C31 0.041(3) 0.065(3) 0.046(3) -0.002(2) -0.002(2) 0.001(2)
O32 0.067(2) 0.081(3) 0.065(3) 0.018(2) 0.0026(19) -0.016(2)

loop_
_atom_type_symbol
_atom_type_description
_atom_type_scat_dispersion_real
_atom_type_scat_dispersion_imag
_atom_type_scat_source
C C 0.0033 0.0016 'International Tables Vol C Tables 4.2.6.8 and 6.1.1.4'
H H 0.0000 0.0000 'International Tables Vol C Tables 4.2.6.8 and 6.1.1.4'
O O 0.0106 0.0060 'International Tables Vol C Tables 4.2.6.8 and 6.1.1.4'
Cr Cr 0.3209 0.6236 'International Tables Vol C Tables 4.2.6.8 and 6.1.1.4'
Mn Mn 0.3368 0.7283 'International Tables Vol C Tables 4.2.6.8 and 6.1.1.4'

loop_
_geom_angle_atom_site_label_1
_geom_angle_atom_site_label_2
_geom_angle_atom_site_label_3
_geom_angle
C31 Mn1 C29 89.9(2)
C31 Mn1 C27 91.1(2)
C29 Mn1 C27 93.7(2)
C31 Mn1 C2 91.1(2)
C29 Mn1 C2 136.4(2)
C27 Mn1 C2 129.9(2)
C31 Mn1 C3 104.36(19)
C29 Mn1 C3 99.7(2)
C27 Mn1 C3 159.5(2)
C2 Mn1 C3 38.37(17)
C31 Mn1 C1 113.7(2)
C29 Mn1 C1 153.8(2)
C27 Mn1 C1 96.9(2)
C2 Mn1 C1 38.34(18)
C3 Mn1 C1 64.76(18)
C31 Mn1 C10 142.34(19)
C29 Mn1 C10 90.74(19)
C27 Mn1 C10 126.45(18)
C2 Mn1 C10 63.60(17)
C3 Mn1 C10 38.64(16)
C1 Mn1 C10 63.78(17)
C31 Mn1 C13 151.7(2)
C29 Mn1 C13 116.84(19)
C27 Mn1 C13 95.92(18)
C2 Mn1 C13 63.59(17)
C3 Mn1 C13 64.19(17)
C1 Mn1 C13 38.28(16)
C10 Mn1 C13 37.52(16)
C21 Cr1 C19 89.8(3)
C21 Cr1 C17 91.5(2)
C19 Cr1 C17 87.8(2)
C21 Cr1 C25 86.7(2)
C19 Cr1 C25 176.2(2)
C17 Cr1 C25 90.9(2)
C21 Cr1 C23 91.3(3)
C19 Cr1 C23 88.5(2)
C17 Cr1 C23 175.3(3)
C25 Cr1 C23 93.0(2)
C21 Cr1 C14 174.9(2)
C19 Cr1 C14 94.7(2)
C17 Cr1 C14 91.2(2)
C25 Cr1 C14 88.9(2)
C23 Cr1 C14 86.3(2)
C2 C1 C13 107.5(4)
C2 C1 Mn1 70.0(3)
C13 C1 Mn1 73.0(3)
C3 C2 C1 109.8(4)
C3 C2 Mn1 71.2(3)
C1 C2 Mn1 71.6(3)
C2 C3 C10 106.9(4)
C2 C3 Mn1 70.4(2)
C10 C3 Mn1 72.8(2)
C5 C4 C10 119.7(4)
C4 C5 C11 121.5(4)
C4 C5 C14 118.9(4)
C11 C5 C14 119.5(4)
C7 C6 C11 120.8(5)
C6 C7 C8 120.8(5)
C9 C8 C7 119.7(5)
C8 C9 C12 120.8(5)
C13 C10 C4 120.5(4)
C13 C10 C3 108.2(4)
C4 C10 C3 131.3(4)
C13 C10 Mn1 71.7(2)
C4 C10 Mn1 125.4(3)
C3 C10 Mn1 68.5(2)
C6 C11 C12 118.2(4)
C6 C11 C5 121.7(4)
C12 C11 C5 120.1(4)
C9 C12 C11 119.7(4)
C9 C12 C13 122.3(4)
C11 C12 C13 117.9(4)
C10 C13 C1 107.6(4)
C10 C13 C12 120.2(4)
C1 C13 C12 132.1(4)
C10 C13 Mn1 70.8(2)
C1 C13 Mn1 68.7(3)
C12 C13 Mn1 129.3(3)
O15B C14 C5 122.9(6)
O15A C14 C5 99.9(5)
O15B C14 Cr1 114.8(5)
O15A C14 Cr1 138.5(5)
C5 C14 Cr1 121.5(3)
C14 O15A C16A 120.9(7)
C14 O15B C16B 116.5(8)
O18 C17 Cr1 179.3(6)
O20 C19 Cr1 177.2(5)
O22 C21 Cr1 179.1(6)
O24 C23 Cr1 176.7(6)
O26 C25 Cr1 177.0(4)
O28 C27 Mn1 178.9(4)
O30 C29 Mn1 177.8(4)
O32 C31 Mn1 179.4(5)

loop_
_geom_bond_atom_site_label_1
_geom_bond_atom_site_label_2
_geom_bond_distance
Mn1 C31 1.766(5)
Mn1 C29 1.782(5)
Mn1 C27 1.785(5)
Mn1 C2 2.120(4)
Mn1 C3 2.130(4)
Mn1 C1 2.141(4)
Mn1 C10 2.186(4)
Mn1 C13 2.198(4)
Cr1 C21 1.875(7)
Cr1 C19 1.875(6)
Cr1 C17 1.893(6)
Cr1 C25 1.900(6)
Cr1 C23 1.902(5)
Cr1 C14 1.998(5)
C1 C2 1.399(7)
C1 C13 1.423(6)
C2 C3 1.396(6)
C3 C10 1.429(6)
C4 C5 1.353(6)
C4 C10 1.427(6)
C5 C11 1.450(6)
C5 C14 1.501(6)
C6 C7 1.362(7)
C6 C11 1.404(6)
C7 C8 1.385(7)
C8 C9 1.371(7)
C9 C12 1.389(6)
C10 C13 1.410(6)
C11 C12 1.410(6)
C12 C13 1.450(6)
C14 O15B 1.331(7)
C14 O15A 1.337(7)
O15A C16A 1.442(10)
O15B C16B 1.438(11)
C17 O18 1.125(6)
C19 O20 1.144(6)
C21 O22 1.149(7)
C23 O24 1.142(6)
C25 O26 1.132(6)
C27 O28 1.146(5)
C29 O30 1.146(5)
C31 O32 1.157(5)

loop_
_geom_torsion_atom_site_label_1
_geom_torsion_atom_site_label_2
_geom_torsion_atom_site_label_3
_geom_torsion_atom_site_label_4
_geom_torsion
C31 Mn1 C1 C2 58.5(3)
C29 Mn1 C1 C2 -94.2(5)
C27 Mn1 C1 C2 152.7(3)
C3 Mn1 C1 C2 -36.8(3)
C10 Mn1 C1 C2 -79.8(3)
C13 Mn1 C1 C2 -116.4(4)
C31 Mn1 C1 C13 175.0(3)
C29 Mn1 C1 C13 22.2(6)
C27 Mn1 C1 C13 -90.8(3)
C2 Mn1 C1 C13 116.4(4)
C3 Mn1 C1 C13 79.7(3)
C10 Mn1 C1 C13 36.6(2)
C13 C1 C2 C3 -2.6(5)
Mn1 C1 C2 C3 61.3(3)
C13 C1 C2 Mn1 -63.9(3)
C31 Mn1 C2 C3 112.1(3)
C29 Mn1 C2 C3 21.1(4)
C27 Mn1 C2 C3 -155.7(3)
C1 Mn1 C2 C3 -119.3(4)
C10 Mn1 C2 C3 -38.9(3)
C13 Mn1 C2 C3 -81.0(3)
C31 Mn1 C2 C1 -128.6(3)
C29 Mn1 C2 C1 140.4(3)
C27 Mn1 C2 C1 -36.3(4)
C3 Mn1 C2 C1 119.3(4)
C10 Mn1 C2 C1 80.4(3)
C13 Mn1 C2 C1 38.3(3)
C1 C2 C3 C10 2.6(5)
Mn1 C2 C3 C10 64.2(3)
C1 C2 C3 Mn1 -61.6(3)
C31 Mn1 C3 C2 -73.0(3)
C29 Mn1 C3 C2 -165.4(3)
C27 Mn1 C3 C2 64.7(6)
C1 Mn1 C3 C2 36.7(3)
C10 Mn1 C3 C2 115.6(4)
C13 Mn1 C3 C2 79.3(3)
C31 Mn1 C3 C10 171.3(3)
C29 Mn1 C3 C10 78.9(3)
C27 Mn1 C3 C10 -51.0(6)
C2 Mn1 C3 C10 -115.6(4)
C1 Mn1 C3 C10 -78.9(3)
C13 Mn1 C3 C10 -36.3(3)
C10 C4 C5 C11 2.3(6)
C10 C4 C5 C14 -174.6(4)
C11 C6 C7 C8 -0.5(7)
C6 C7 C8 C9 -0.7(7)
C7 C8 C9 C12 0.6(7)
C5 C4 C10 C13 1.3(6)
C5 C4 C10 C3 -178.8(4)
C5 C4 C10 Mn1 89.7(5)
C2 C3 C10 C13 -1.6(5)
Mn1 C3 C10 C13 61.0(3)
C2 C3 C10 C4 178.5(4)
Mn1 C3 C10 C4 -118.9(5)
C2 C3 C10 Mn1 -62.6(3)
C31 Mn1 C10 C13 -132.8(3)
C29 Mn1 C10 C13 136.4(3)
C27 Mn1 C10 C13 41.3(3)
C2 Mn1 C10 C13 -80.3(3)
C3 Mn1 C10 C13 -119.0(4)
C1 Mn1 C10 C13 -37.3(3)
C31 Mn1 C10 C4 112.3(4)
C29 Mn1 C10 C4 21.5(4)
C27 Mn1 C10 C4 -73.6(4)
C2 Mn1 C10 C4 164.8(4)
C3 Mn1 C10 C4 126.2(5)
C1 Mn1 C10 C4 -152.2(4)
C13 Mn1 C10 C4 -114.9(5)
C31 Mn1 C10 C3 -13.8(4)
C29 Mn1 C10 C3 -104.6(3)
C27 Mn1 C10 C3 160.2(3)
C2 Mn1 C10 C3 38.7(3)
C1 Mn1 C10 C3 81.6(3)
C13 Mn1 C10 C3 119.0(4)
C7 C6 C11 C12 1.7(6)
C7 C6 C11 C5 -176.4(4)
C4 C5 C11 C6 175.1(4)
C14 C5 C11 C6 -8.1(6)
C4 C5 C11 C12 -3.0(6)
C14 C5 C11 C12 173.8(4)
C8 C9 C12 C11 0.7(7)
C8 C9 C12 C13 176.6(4)
C6 C11 C12 C9 -1.8(6)
C5 C11 C12 C9 176.4(4)
C6 C11 C12 C13 -178.0(4)
C5 C11 C12 C13 0.2(6)
C4 C10 C13 C1 180.0(4)
C3 C10 C13 C1 0.0(5)
Mn1 C10 C13 C1 59.1(3)
C4 C10 C13 C12 -4.1(6)
C3 C10 C13 C12 175.9(4)
Mn1 C10 C13 C12 -125.0(4)
C4 C10 C13 Mn1 120.9(4)
C3 C10 C13 Mn1 -59.0(3)
C2 C1 C13 C10 1.5(5)
Mn1 C1 C13 C10 -60.4(3)
C2 C1 C13 C12 -173.7(4)
Mn1 C1 C13 C12 124.4(5)
C2 C1 C13 Mn1 61.9(3)
C9 C12 C13 C10 -172.8(4)
C11 C12 C13 C10 3.3(6)
C9 C12 C13 C1 2.0(7)
C11 C12 C13 C1 178.0(4)
C9 C12 C13 Mn1 98.1(5)
C11 C12 C13 Mn1 -85.8(5)
C31 Mn1 C13 C10 108.9(4)
C29 Mn1 C13 C10 -50.6(3)
C27 Mn1 C13 C10 -147.7(3)
C2 Mn1 C13 C10 80.3(3)
C3 Mn1 C13 C10 37.4(2)
C1 Mn1 C13 C10 118.6(4)
C31 Mn1 C13 C1 -9.8(5)
C29 Mn1 C13 C1 -169.2(3)
C27 Mn1 C13 C1 93.6(3)
C2 Mn1 C13 C1 -38.3(3)
C3 Mn1 C13 C1 -81.3(3)
C10 Mn1 C13 C1 -118.6(4)
C31 Mn1 C13 C12 -137.4(4)
C29 Mn1 C13 C12 63.1(4)
C27 Mn1 C13 C12 -34.0(4)
C2 Mn1 C13 C12 -166.0(5)
C3 Mn1 C13 C12 151.1(4)
C1 Mn1 C13 C12 -127.7(5)
C10 Mn1 C13 C12 113.7(5)
C4 C5 C14 O15B -85.9(11)
C11 C5 C14 O15B 97.2(11)
C4 C5 C14 O15A -98.5(7)
C11 C5 C14 O15A 84.6(7)
C4 C5 C14 Cr1 83.6(5)
C11 C5 C14 Cr1 -93.3(4)
C19 Cr1 C14 O15B 11.3(10)
C17 Cr1 C14 O15B -76.6(10)
C25 Cr1 C14 O15B -167.4(10)
C23 Cr1 C14 O15B 99.5(10)
C19 Cr1 C14 O15A 24.1(10)
C17 Cr1 C14 O15A -63.8(10)
C25 Cr1 C14 O15A -154.6(10)
C23 Cr1 C14 O15A 112.3(10)
C19 Cr1 C14 C5 -159.0(4)
C17 Cr1 C14 C5 113.1(4)
C25 Cr1 C14 C5 22.3(4)
C23 Cr1 C14 C5 -70.9(4)
O15B C14 O15A C16A 21(2)
C5 C14 O15A C16A 175.7(11)
Cr1 C14 O15A C16A -7.0(18)
O15A C14 O15B C16B 25(2)
C5 C14 O15B C16B -4(2)
Cr1 C14 O15B C16B -174.2(11)
